data_7222681
loop_
_publ_author_name
'Kaiser, J.W.'
'Jeitschko, W.'

_publ_section_title
;
 Quaternary phosphide oxides Pr3 Cu4 P4 O2-x and Sm3 Cu4 P4 O2-x with
 ordered Zr3 Cu4 Si6 - type structure
;
_journal_name_full
;
Zeitschrift fuer Naturforschung, Teil B. Anorganische Chemie, Organische 
Chemie (42,1987-)
;
_journal_page_first 165
_journal_page_last 170
_journal_volume 57
_journal_year 2002
_chemical_formula_sum 'Cu4 O1.54 P4 Sm3'
_chemical_name_systematic 'Sm3 Cu4 P4 O1.54'
_space_group_IT_number 139
_symmetry_space_group_name_Hall '-I 4 2'
_symmetry_space_group_name_H-M 'I 4/m m m'
_cell_angle_alpha 90
_cell_angle_beta 90
_cell_angle_gamma 90
_cell_formula_units_Z 2
_cell_length_a 3.928
_cell_length_b 3.928
_cell_length_c 26.436
_cell_volume 407.886
_citation_journal_id_ASTM ZNBSEN
_cod_data_source_file Kaiser_ZNBSEN_2002_438.cif
_cod_data_source_block Cu4O1.54P4Sm3
_cod_original_cell_volume 407.8859
_cod_database_code 7222681

loop_
_symmetry_equiv_pos_as_xyz
x,y,z
-y,x,z
-x,-y,z
y,-x,z
x,-y,-z
y,x,-z
-x,y,-z
-y,-x,-z
-x,-y,-z
y,-x,-z
x,y,-z
-y,x,-z
-x,y,z
-y,-x,z
x,-y,z
y,x,z
x+1/2,y+1/2,z+1/2
-y+1/2,x+1/2,z+1/2
-x+1/2,-y+1/2,z+1/2
y+1/2,-x+1/2,z+1/2
x+1/2,-y+1/2,-z+1/2
y+1/2,x+1/2,-z+1/2
-x+1/2,y+1/2,-z+1/2
-y+1/2,-x+1/2,-z+1/2
-x+1/2,-y+1/2,-z+1/2
y+1/2,-x+1/2,-z+1/2
x+1/2,y+1/2,-z+1/2
-y+1/2,x+1/2,-z+1/2
-x+1/2,y+1/2,z+1/2
-y+1/2,-x+1/2,z+1/2
x+1/2,-y+1/2,z+1/2
y+1/2,x+1/2,z+1/2

loop_
_atom_site_label
_atom_site_type_symbol
_atom_site_fract_x
_atom_site_fract_y
_atom_site_fract_z
_atom_site_occupancy
_atom_site_U_iso_or_equiv
Cu1 Cu+1 0 0.5 0.09547 1 0.0
Sm2 Sm+3 0 0 0 1 0.0
Sm1 Sm+3 0 0 0.29569 1 0.0
O1 O-2 0 0.5 0.25 0.77 0.0
P1 P-3 0 0 0.14369 1 0.0
P2 P-2 0 0 0.45823 1 0.0
